data_7019058
loop_
_publ_author_name
'Wright, Brian D.'
'Shah, Parth N.'
'McDonald, Lucas J.'
'Shaeffer, Michael L.'
'Wagers, Patrick O.'
'Panzner, Matthew J.'
'Smolen, Justin'
'Tagaev, Jasur'
'Tessier, Claire A.'
'Cannon, Carolyn L.'
'Youngs, Wiley J.'

_publ_section_title
;
 Synthesis, characterization, and antimicrobial activity of silver carbene
 complexes derived from 4,5,6,7-tetrachlorobenzimidazole against
 antibiotic resistant bacteria.
;
_journal_issue 21
_journal_name_full 'Dalton transactions (Cambridge, England : 2003)'
_journal_page_first 6500
_journal_page_last 6506
_journal_paper_doi 10.1039/c2dt00055e
_journal_volume 41
_journal_year 2012
_chemical_formula_moiety 'C11 H9 Ag Cl4 N2 O2'
_chemical_formula_sum 'C11 H9 Ag Cl4 N2 O2'
_chemical_formula_weight 450.87
_chemical_name_systematic
;
?
;
_space_group_IT_number 4
_symmetry_cell_setting monoclinic
_symmetry_space_group_name_Hall 'P 2yb'
_symmetry_space_group_name_H-M 'P 1 21 1'
_atom_sites_solution_hydrogens geom
_atom_sites_solution_primary direct
_atom_sites_solution_secondary difmap
_audit_creation_method SHELXL-97
_cell_angle_alpha 90.00
_cell_angle_beta 101.844(4)
_cell_angle_gamma 90.00
_cell_formula_units_Z 2
_cell_length_a 8.404(2)
_cell_length_b 5.5910(16)
_cell_length_c 15.250(5)
_cell_measurement_reflns_used 2299
_cell_measurement_temperature 100(2)
_cell_measurement_theta_max 27.44
_cell_measurement_theta_min 2.48
_cell_volume 701.3(3)
_computing_cell_refinement 'Bruker SAINT'
_computing_data_collection 'Bruker SMART'
_computing_data_reduction 'Bruker SAINT'
_computing_molecular_graphics 'Bruker SHELXTL'
_computing_publication_material 'Bruker SHELXTL'
_computing_structure_refinement 'SHELXL-97 (Sheldrick, 1997)'
_computing_structure_solution 'SHELXS-97 (Sheldrick, 1990)'
_diffrn_ambient_temperature 100(2)
_diffrn_measured_fraction_theta_full 0.997
_diffrn_measured_fraction_theta_max 0.997
_diffrn_measurement_device_type 'CCD area detector'
_diffrn_measurement_method 'phi and omega scans'
_diffrn_radiation_monochromator graphite
_diffrn_radiation_source 'fine-focus sealed tube'
_diffrn_radiation_type MoK\a
_diffrn_radiation_wavelength 0.71073
_diffrn_reflns_av_R_equivalents 0.0427
_diffrn_reflns_av_sigmaI/netI 0.0659
_diffrn_reflns_limit_h_max 10
_diffrn_reflns_limit_h_min -10
_diffrn_reflns_limit_k_max 6
_diffrn_reflns_limit_k_min -6
_diffrn_reflns_limit_l_max 19
_diffrn_reflns_limit_l_min -18
_diffrn_reflns_number 5411
_diffrn_reflns_theta_full 26.28
_diffrn_reflns_theta_max 26.28
_diffrn_reflns_theta_min 1.36
_exptl_absorpt_coefficient_mu 2.198
_exptl_absorpt_correction_T_max 0.9574
_exptl_absorpt_correction_T_min 0.5167
_exptl_absorpt_correction_type multi-scan
_exptl_absorpt_process_details SADABS
_exptl_crystal_colour colorless
_exptl_crystal_density_diffrn 2.135
_exptl_crystal_density_method 'not measured'
_exptl_crystal_description needle
_exptl_crystal_F_000 440
_exptl_crystal_size_max 0.60
_exptl_crystal_size_mid 0.02
_exptl_crystal_size_min 0.02
_refine_diff_density_max 1.029
_refine_diff_density_min -0.420
_refine_diff_density_rms 0.118
_refine_ls_abs_structure_details 'Flack H D (1983), Acta Cryst. A39, 876-881'
_refine_ls_abs_structure_Flack 0.02(4)
_refine_ls_extinction_method none
_refine_ls_goodness_of_fit_ref 0.999
_refine_ls_hydrogen_treatment constr
_refine_ls_matrix_type full
_refine_ls_number_parameters 184
_refine_ls_number_reflns 2767
_refine_ls_number_restraints 1
_refine_ls_restrained_S_all 0.999
_refine_ls_R_factor_all 0.0415
_refine_ls_R_factor_gt 0.0367
_refine_ls_shift/su_max 0.000
_refine_ls_shift/su_mean 0.000
_refine_ls_structure_factor_coef Fsqd
_refine_ls_weighting_details 'calc w=1/[\s^2^(Fo^2^)+(0.0311P)^2^+0.0000P] where P=(Fo^2^+2Fc^2^)/3'
_refine_ls_weighting_scheme calc
_refine_ls_wR_factor_gt 0.0809
_refine_ls_wR_factor_ref 0.0833
_reflns_number_gt 2538
_reflns_number_total 2767
_reflns_threshold_expression >2sigma(I)
_cod_data_source_file c2dt00055e.txt
_cod_data_source_block bw5
_cod_depositor_comments
;
The following automatic conversions were performed:

'_symmetry_cell_setting' value 'Monoclinic' changed to 'monoclinic'
according to /home/saulius/struct/CIF-dictionaries/cif_core.dic
dictionary named 'cif_core.dic' version 2.4.1 from
2010-06-29.

'_refine_ls_hydrogen_treatment' value 'Constr' changed
to 'constr' according to
/home/saulius/struct/CIF-dictionaries/cif_core.dic dictionary named
'cif_core.dic' version 2.4.1 from 2010-06-29.

Automatic conversion script
Id: cif_fix_values 1715 2011-07-08 13:25:40Z adriana 
;
_cod_original_cell_volume 701.3(4)
_cod_original_sg_symbol_H-M 'P2(1) '
_cod_database_code 7019058

loop_
_symmetry_equiv_pos_as_xyz
'x, y, z'
'-x, y+1/2, -z'

loop_
_atom_site_label
_atom_site_type_symbol
_atom_site_fract_x
_atom_site_fract_y
_atom_site_fract_z
_atom_site_U_iso_or_equiv
_atom_site_adp_type
_atom_site_occupancy
_atom_site_symmetry_multiplicity
_atom_site_calc_flag
_atom_site_refinement_flags
Ag1 Ag 0.91903(5) 0.68961(7) 0.38400(3) 0.02704(13) Uani 1 1 d .
Cl1 Cl 0.59233(16) 1.4157(3) 0.08084(10) 0.0283(3) Uani 1 1 d .
Cl2 Cl 0.80430(18) 1.8274(3) 0.02621(9) 0.0277(3) Uani 1 1 d .
Cl4 Cl 1.33651(16) 1.4944(3) 0.25629(10) 0.0290(3) Uani 1 1 d .
Cl3 Cl 1.17383(17) 1.8556(3) 0.10822(9) 0.0283(3) Uani 1 1 d .
C5 C 0.8907(6) 1.6196(9) 0.1064(4) 0.0218(12) Uani 1 1 d .
C1 C 0.9348(7) 0.9779(10) 0.3001(4) 0.0250(13) Uani 1 1 d .
N2 N 0.8119(6) 1.0797(8) 0.2381(3) 0.0237(11) Uani 1 1 d .
N1 N 1.0701(6) 1.1103(8) 0.2976(3) 0.0245(11) Uani 1 1 d .
C4 C 1.0585(6) 1.6364(9) 0.1435(4) 0.0225(13) Uani 1 1 d .
C2 C 1.0350(7) 1.2982(10) 0.2361(4) 0.0226(12) Uani 1 1 d .
C8 C 1.2284(7) 1.0551(11) 0.3544(4) 0.0317(14) Uani 1 1 d .
H8A H 1.2169 0.9210 0.3940 0.047 Uiso 1 1 calc R
H8B H 1.2690 1.1956 0.3906 0.047 Uiso 1 1 calc R
H8C H 1.3053 1.0118 0.3167 0.047 Uiso 1 1 calc R
C7 C 0.8674(7) 1.2777(10) 0.1985(4) 0.0214(12) Uani 1 1 d .
C6 C 0.7951(6) 1.4400(10) 0.1318(3) 0.0210(12) Uani 1 1 d .
C3 C 1.1318(6) 1.4759(10) 0.2086(4) 0.0226(12) Uani 1 1 d .
O1 O 0.8882(5) 0.3650(7) 0.4548(3) 0.0256(9) Uani 1 1 d .
O2 O 0.6398(5) 0.4226(8) 0.3749(3) 0.0413(11) Uani 1 1 d .
C9 C 0.6453(6) 0.9885(11) 0.2241(4) 0.0264(13) Uani 1 1 d .
H9A H 0.6429 0.8445 0.2604 0.040 Uiso 1 1 calc R
H9B H 0.6070 0.9493 0.1606 0.040 Uiso 1 1 calc R
H9C H 0.5745 1.1108 0.2418 0.040 Uiso 1 1 calc R
C10 C 0.7378(7) 0.3063(11) 0.4298(4) 0.0282(14) Uani 1 1 d .
C11 C 0.6839(7) 0.0832(11) 0.4720(4) 0.0308(14) Uani 1 1 d .
H11A H 0.6090 0.1275 0.5108 0.046 Uiso 1 1 calc R
H11B H 0.7791 0.0025 0.5077 0.046 Uiso 1 1 calc R
H11C H 0.6287 -0.0248 0.4248 0.046 Uiso 1 1 calc R

loop_
_atom_site_aniso_label
_atom_site_aniso_U_11
_atom_site_aniso_U_22
_atom_site_aniso_U_33
_atom_site_aniso_U_23
_atom_site_aniso_U_13
_atom_site_aniso_U_12
Ag1 0.0343(2) 0.0218(2) 0.0273(2) 0.0038(2) 0.01157(16) 0.0031(2)
Cl1 0.0245(7) 0.0289(8) 0.0299(8) 0.0025(6) 0.0021(6) 0.0012(6)
Cl2 0.0361(7) 0.0232(8) 0.0237(7) 0.0036(6) 0.0062(6) 0.0037(6)
Cl4 0.0234(7) 0.0264(8) 0.0370(8) -0.0021(6) 0.0058(6) -0.0005(6)
Cl3 0.0347(8) 0.0238(7) 0.0286(8) 0.0011(6) 0.0118(6) -0.0054(6)
C5 0.024(3) 0.019(3) 0.023(3) -0.004(2) 0.007(2) 0.002(2)
C1 0.032(3) 0.022(3) 0.022(3) -0.005(2) 0.007(2) 0.006(3)
N2 0.032(3) 0.019(2) 0.023(3) -0.002(2) 0.013(2) -0.001(2)
N1 0.029(3) 0.021(3) 0.025(3) 0.002(2) 0.009(2) 0.0034(19)
C4 0.028(3) 0.020(4) 0.021(3) 0.001(2) 0.009(2) -0.002(2)
C2 0.032(3) 0.019(3) 0.017(3) -0.005(2) 0.006(2) 0.004(2)
C8 0.035(3) 0.028(3) 0.030(3) 0.002(3) 0.002(3) -0.002(3)
C7 0.024(3) 0.021(3) 0.021(3) -0.003(2) 0.009(2) -0.002(2)
C6 0.021(3) 0.024(3) 0.018(3) -0.002(2) 0.006(2) 0.003(2)
C3 0.020(3) 0.025(3) 0.023(3) -0.006(2) 0.006(2) 0.002(2)
O1 0.030(2) 0.026(2) 0.021(2) 0.0046(17) 0.0057(16) -0.0015(18)
O2 0.035(2) 0.042(3) 0.042(3) 0.006(2) -0.003(2) -0.001(2)
C9 0.030(3) 0.025(3) 0.025(3) -0.004(3) 0.008(2) -0.004(3)
C10 0.031(3) 0.030(3) 0.023(3) -0.007(3) 0.004(3) 0.000(3)
C11 0.032(3) 0.025(3) 0.036(4) -0.007(3) 0.009(3) -0.005(3)

loop_
_atom_type_symbol
_atom_type_description
_atom_type_scat_dispersion_real
_atom_type_scat_dispersion_imag
_atom_type_scat_source
C C 0.0033 0.0016 'International Tables Vol C Tables 4.2.6.8 and 6.1.1.4'
H H 0.0000 0.0000 'International Tables Vol C Tables 4.2.6.8 and 6.1.1.4'
N N 0.0061 0.0033 'International Tables Vol C Tables 4.2.6.8 and 6.1.1.4'
O O 0.0106 0.0060 'International Tables Vol C Tables 4.2.6.8 and 6.1.1.4'
Cl Cl 0.1484 0.1585 'International Tables Vol C Tables 4.2.6.8 and 6.1.1.4'
Ag Ag -0.8971 1.1015 'International Tables Vol C Tables 4.2.6.8 and 6.1.1.4'

loop_
_geom_angle_atom_site_label_1
_geom_angle_atom_site_label_2
_geom_angle_atom_site_label_3
_geom_angle
C1 Ag1 O1 172.28(19)
C6 C5 C4 121.5(5)
C6 C5 Cl2 119.9(4)
C4 C5 Cl2 118.5(4)
N1 C1 N2 105.6(5)
N1 C1 Ag1 126.6(4)
N2 C1 Ag1 127.7(4)
C1 N2 C7 111.0(5)
C1 N2 C9 121.2(5)
C7 N2 C9 127.7(5)
C1 N1 C2 111.3(5)
C1 N1 C8 122.1(5)
C2 N1 C8 126.6(5)
C3 C4 C5 120.3(5)
C3 C4 Cl3 119.4(4)
C5 C4 Cl3 120.3(4)
N1 C2 C3 132.6(5)
N1 C2 C7 105.5(5)
C3 C2 C7 121.8(5)
N2 C7 C6 134.2(5)
N2 C7 C2 106.5(5)
C6 C7 C2 119.3(5)
C5 C6 C7 118.7(5)
C5 C6 Cl1 120.3(4)
C7 C6 Cl1 121.0(4)
C4 C3 C2 118.3(5)
C4 C3 Cl4 121.4(4)
C2 C3 Cl4 120.4(4)
C10 O1 Ag1 106.2(4)
O2 C10 O1 123.1(6)
O2 C10 C11 120.4(6)
O1 C10 C11 116.5(5)

loop_
_geom_bond_atom_site_label_1
_geom_bond_atom_site_label_2
_geom_bond_distance
Ag1 C1 2.079(6)
Ag1 O1 2.155(4)
Cl1 C6 1.727(5)
Cl2 C5 1.734(6)
Cl4 C3 1.728(5)
Cl3 C4 1.716(5)
C5 C6 1.390(7)
C5 C4 1.412(7)
C1 N1 1.364(7)
C1 N2 1.372(7)
N2 C7 1.388(7)
N2 C9 1.463(7)
N1 C2 1.399(7)
N1 C8 1.464(7)
C4 C3 1.385(8)
C2 C3 1.402(8)
C2 C7 1.412(8)
C7 C6 1.404(8)
O1 C10 1.285(7)
O2 C10 1.232(7)
C10 C11 1.515(8)
